data_4032689
loop_
_publ_author_name
'Ashwin G. Nair'
'Roy T. McBurney'
'Mark R.D. Gatus'
'D.Barney Walker'
'Mohan Bhadbhade'
'Barbara A. Messerle'

_publ_section_title
;
 Synthesis and catalytic activity of nickel(II) complexes containing NCN
 pincer ligands
;
_journal_name_full 'Journal of Organometallic Chemistry'
_journal_page_first 63
_journal_page_last 70
_journal_paper_doi 10.1016/j.jorganchem.2017.02.025
_journal_volume 845
_journal_year 2017
_chemical_formula_moiety 'C11 H12 Cl N6 Ni, C3 H6 O, C24 H20 B'
_chemical_formula_sum 'C38 H38 B Cl N6 Ni O'
_chemical_formula_weight 699.71
_space_group_crystal_system monoclinic
_space_group_IT_number 14
_space_group_name_Hall '-P 2ybc'
_space_group_name_H-M_alt 'P 1 21/c 1'
_symmetry_space_group_name_Hall '-P 2ybc'
_symmetry_space_group_name_H-M 'P 1 21/c 1'
_atom_sites_solution_hydrogens geom
_cell_angle_alpha 90
_cell_angle_beta 109.158(3)
_cell_angle_gamma 90
_cell_formula_units_Z 4
_cell_length_a 16.0883(12)
_cell_length_b 12.3222(8)
_cell_length_c 18.5299(15)
_cell_measurement_reflns_used 1881
_cell_measurement_temperature 150(2)
_cell_measurement_theta_max 22.492
_cell_measurement_theta_min 2.272
_cell_volume 3470.0(4)
_computing_molecular_graphics 'Olex2 (Dolomanov et al., 2009)'
_computing_publication_material 'Olex2 (Dolomanov et al., 2009)'
_computing_structure_refinement 'ShelXL (Sheldrick, 2008)'
_diffrn_ambient_temperature 150.0
_diffrn_measured_fraction_theta_full 0.999
_diffrn_measured_fraction_theta_max 0.999
_diffrn_measurement_device_type 'Bruker APEX-II CCD'
_diffrn_measurement_method '\f and \w scans'
_diffrn_radiation_type MoK\a
_diffrn_radiation_wavelength 0.71073
_diffrn_reflns_av_R_equivalents 0.1099
_diffrn_reflns_av_unetI/netI 0.1223
_diffrn_reflns_Laue_measured_fraction_full 0.999
_diffrn_reflns_Laue_measured_fraction_max 0.999
_diffrn_reflns_limit_h_max 19
_diffrn_reflns_limit_h_min -18
_diffrn_reflns_limit_k_max 11
_diffrn_reflns_limit_k_min -14
_diffrn_reflns_limit_l_max 22
_diffrn_reflns_limit_l_min -21
_diffrn_reflns_number 23797
_diffrn_reflns_point_group_measured_fraction_full 0.999
_diffrn_reflns_point_group_measured_fraction_max 0.999
_diffrn_reflns_theta_full 24.999
_diffrn_reflns_theta_max 24.999
_diffrn_reflns_theta_min 2.628
_diffrn_standards_number 0
_exptl_absorpt_coefficient_mu 0.676
_exptl_absorpt_correction_T_max 0.7455
_exptl_absorpt_correction_T_min 0.6062
_exptl_absorpt_correction_type multi-scan
_exptl_absorpt_process_details
;
SADABS-2012/1 (Bruker,2012) was used for absorption correction.
wR2(int) was 0.1184 before and 0.0785 after correction.
The Ratio of minimum to maximum transmission is 0.8131.
The \l/2 correction factor is 0.0015.
;
_exptl_crystal_colour 'light green'
_exptl_crystal_colour_modifier light
_exptl_crystal_colour_primary green
_exptl_crystal_density_diffrn 1.339
_exptl_crystal_description plate
_exptl_crystal_F_000 1464
_exptl_crystal_size_max 0.094
_exptl_crystal_size_mid 0.091
_exptl_crystal_size_min 0.028
_refine_diff_density_max 0.378
_refine_diff_density_min -0.390
_refine_diff_density_rms 0.083
_refine_ls_extinction_coef .
_refine_ls_extinction_method none
_refine_ls_goodness_of_fit_ref 1.009
_refine_ls_hydrogen_treatment constr
_refine_ls_matrix_type full
_refine_ls_number_parameters 454
_refine_ls_number_reflns 6092
_refine_ls_number_restraints 18
_refine_ls_restrained_S_all 1.012
_refine_ls_R_factor_all 0.1104
_refine_ls_R_factor_gt 0.0548
_refine_ls_shift/su_max 0.002
_refine_ls_shift/su_mean 0.000
_refine_ls_structure_factor_coef Fsqd
_refine_ls_weighting_details 'w=1/[\s^2^(Fo^2^)+(0.0290P)^2^+2.3197P] where P=(Fo^2^+2Fc^2^)/3'
_refine_ls_weighting_scheme calc
_refine_ls_wR_factor_gt 0.1054
_refine_ls_wR_factor_ref 0.1313
_reflns_Friedel_coverage 0.000
_reflns_Friedel_fraction_full .
_reflns_Friedel_fraction_max .
_reflns_number_gt 3657
_reflns_number_total 6092
_reflns_threshold_expression 'I > 2\s(I)'
_cod_data_source_file J-Org-Chem-2017-845-63-70-2.cif
_cod_data_source_block 2
_cod_database_code 4032689
_shelx_space_group_comment
;
The symmetry employed for this shelxl refinement is uniquely defined
by the following loop, which should always be used as a source of
symmetry information in preference to the above space-group names.
They are only intended as comments.
;
_olex2_refinement_description
;
1. Fixed Uiso
 At 1.2 times of:
  All C(H) groups, All C(H,H) groups
 At 1.5 times of:
  All C(H,H,H) groups
2. Rigid body (RIGU) restrains
 O1AC, C1AC, C2AC, C3AC
 with sigma for 1-2 distances of 0.004 and sigma for 1-3 distances of 0.004
3. Others
 Fixed Sof: O1AC(0.7) C3AC(0.7) H3AA(0.7) H3AB(0.7) H3AC(0.7) C1(0.3) H1B(0.3)
 H1D(0.3) H1E(0.3) O2(0.3)
4.a Secondary CH2 refined with riding coordinates:
 C0AA(H0AA,H0AB), C2(H2A,H2B)
4.b Aromatic/amide H refined with riding coordinates:
 C1A(H1A), C1C(H1C), C2A(H2AA), C2B(H2BA), C2C(H2C), C3A(H3A), C3B(H3B),
 C3C(H3C), C12B(H12B), C13B(H13B), C14B(H14B), C15B(H15B), C16B(H16B),
 C22B(H22B), C23B(H23B), C24B(H24B), C25B(H25B), C26B(H26B), C32B(H32B),
 C33B(H33B), C34B(H34B), C35B(H35B), C36B(H36B), C42B(H42B), C43B(H43B),
 C44B(H44B), C45B(H45B), C46B(H46B)
4.c Idealised Me refined as rotating group:
 C1AC(H1AA,H1AB,H1AC), C3AC(H3AA,H3AB,H3AC), C1(H1B,H1D,H1E)
;
_shelx_shelxl_version_number 2014/7
_olex2_submission_special_instructions 'No special instructions were received'

loop_
_space_group_symop_operation_xyz
'x, y, z'
'-x, y+1/2, -z+1/2'
'-x, -y, -z'
'x, -y-1/2, z-1/2'

loop_
_atom_site_label
_atom_site_type_symbol
_atom_site_fract_x
_atom_site_fract_y
_atom_site_fract_z
_atom_site_U_iso_or_equiv
_atom_site_adp_type
_atom_site_occupancy
_atom_site_site_symmetry_order
_atom_site_calc_flag
_atom_site_refinement_flags_posn
_atom_site_refinement_flags_adp
_atom_site_refinement_flags_occupancy
_atom_site_disorder_assembly
_atom_site_disorder_group
Ni1 Ni -0.18505(3) 0.70042(4) 0.90105(3) 0.02139(17) Uani 1 1 d . . . . .
Cl1 Cl -0.16924(7) 0.69284(9) 1.02347(6) 0.0322(3) Uani 1 1 d . . . . .
N1A N -0.0739(2) 0.6351(3) 0.9192(2) 0.0224(8) Uani 1 1 d . . . . .
N1B N -0.1698(2) 0.6217(3) 0.76050(19) 0.0195(8) Uani 1 1 d . . . . .
N1C N -0.2963(2) 0.7706(3) 0.8787(2) 0.0230(8) Uani 1 1 d . . . . .
N2A N -0.0514(2) 0.5699(3) 0.8688(2) 0.0237(8) Uani 1 1 d . . . . .
N2B N -0.2483(2) 0.7645(3) 0.7431(2) 0.0215(8) Uani 1 1 d . . . . .
N2C N -0.3362(2) 0.8278(3) 0.8136(2) 0.0287(9) Uani 1 1 d . . . . .
C0AA C -0.1184(3) 0.5299(3) 0.8008(2) 0.0236(10) Uani 1 1 d . . . . .
H0AA H -0.1571 0.4777 0.8151 0.028 Uiso 1 1 calc R . . . .
H0AB H -0.0906 0.4922 0.7674 0.028 Uiso 1 1 calc R . . . .
C1A C 0.0340(3) 0.5467(4) 0.8944(3) 0.0313(11) Uani 1 1 d . . . . .
H1A H 0.0644 0.5027 0.8692 0.038 Uiso 1 1 calc R . . . .
C1B C -0.2000(2) 0.6966(3) 0.7978(2) 0.0183(9) Uani 1 1 d . . . . .
C1C C -0.4182(3) 0.8573(4) 0.8100(3) 0.0393(13) Uani 1 1 d . . . . .
H1C H -0.4585 0.8985 0.7706 0.047 Uiso 1 1 calc R . . . .
C2 C -0.2879(3) 0.8612(3) 0.7634(3) 0.0286(11) Uani 1 1 d . . . . .
H2A H -0.2417 0.9142 0.7898 0.034 Uiso 1 1 calc R . . . .
H2B H -0.3283 0.8958 0.7169 0.034 Uiso 1 1 calc R . . . .
C2A C 0.0706(3) 0.5972(4) 0.9632(3) 0.0372(12) Uani 1 1 d . . . . .
H2AA H 0.1304 0.5952 0.9952 0.045 Uiso 1 1 calc R . . . .
C2B C -0.2493(3) 0.7312(4) 0.6711(3) 0.0284(11) Uani 1 1 d . . . . .
H2BA H -0.2789 0.7651 0.6236 0.034 Uiso 1 1 calc R . . . .
C2C C -0.4327(3) 0.8170(4) 0.8733(3) 0.0399(13) Uani 1 1 d . . . . .
H2C H -0.4847 0.8246 0.8865 0.048 Uiso 1 1 calc R . . . .
C3A C 0.0013(3) 0.6520(4) 0.9763(3) 0.0327(11) Uani 1 1 d . . . . .
H3A H 0.0067 0.6955 1.0200 0.039 Uiso 1 1 calc R . . . .
C3B C -0.1996(3) 0.6408(4) 0.6830(3) 0.0291(11) Uani 1 1 d . . . . .
H3B H -0.1873 0.5982 0.6450 0.035 Uiso 1 1 calc R . . . .
C3C C -0.3562(3) 0.7626(3) 0.9145(3) 0.0317(11) Uani 1 1 d . . . . .
H3C H -0.3476 0.7252 0.9612 0.038 Uiso 1 1 calc R . . . .
O1AC O -0.4546(4) 0.7090(7) 0.5418(4) 0.096(2) Uani 0.7 1 d . U P A 1
C1AC C -0.6047(4) 0.7417(6) 0.5109(4) 0.078(2) Uani 1 1 d . U . . .
H1AA H -0.6003 0.7691 0.4627 0.118 Uiso 1 1 calc GR . . . .
H1AB H -0.6272 0.7992 0.5361 0.118 Uiso 1 1 calc GR . . . .
H1AC H -0.6449 0.6796 0.5007 0.118 Uiso 1 1 calc GR . . . .
C2AC C -0.5190(4) 0.7084(5) 0.5599(4) 0.0648(17) Uani 1 1 d . U . . .
C3AC C -0.5090(6) 0.7269(9) 0.6420(6) 0.068(3) Uani 0.7 1 d . U P A 1
H3AA H -0.4467 0.7226 0.6729 0.103 Uiso 0.7 1 calc GR . P A 1
H3AB H -0.5421 0.6714 0.6590 0.103 Uiso 0.7 1 calc GR . P A 1
H3AC H -0.5319 0.7989 0.6479 0.103 Uiso 0.7 1 calc GR . P A 1
C11B C 0.2789(3) 0.8148(3) 0.7197(3) 0.0250(10) Uani 1 1 d . . . . .
C12B C 0.2703(3) 0.8567(3) 0.6475(3) 0.0267(11) Uani 1 1 d . . . . .
H12B H 0.2362 0.8178 0.6034 0.032 Uiso 1 1 calc R . . . .
C13B C 0.3101(3) 0.9540(4) 0.6380(3) 0.0399(14) Uani 1 1 d . . . . .
H13B H 0.3029 0.9800 0.5881 0.048 Uiso 1 1 calc R . . . .
C14B C 0.3599(3) 1.0124(4) 0.7006(4) 0.0415(14) Uani 1 1 d . . . . .
H14B H 0.3877 1.0781 0.6943 0.050 Uiso 1 1 calc R . . . .
C15B C 0.3686(3) 0.9741(4) 0.7727(3) 0.0402(13) Uani 1 1 d . . . . .
H15B H 0.4020 1.0141 0.8164 0.048 Uiso 1 1 calc R . . . .
C16B C 0.3290(3) 0.8776(3) 0.7814(3) 0.0290(11) Uani 1 1 d . . . . .
H16B H 0.3362 0.8529 0.8317 0.035 Uiso 1 1 calc R . . . .
C21B C 0.1414(3) 0.7539(3) 0.7551(3) 0.0205(10) Uani 1 1 d . . . . .
C22B C 0.0579(3) 0.7679(3) 0.7024(3) 0.0240(10) Uani 1 1 d . . . . .
H22B H 0.0485 0.7474 0.6509 0.029 Uiso 1 1 calc R . . . .
C23B C -0.0131(3) 0.8102(3) 0.7206(3) 0.0294(11) Uani 1 1 d . . . . .
H23B H -0.0694 0.8154 0.6826 0.035 Uiso 1 1 calc R . . . .
C24B C -0.0009(3) 0.8446(3) 0.7945(3) 0.0331(12) Uani 1 1 d . . . . .
H24B H -0.0487 0.8735 0.8078 0.040 Uiso 1 1 calc R . . . .
C25B C 0.0818(3) 0.8364(3) 0.8487(3) 0.0312(11) Uani 1 1 d . . . . .
H25B H 0.0914 0.8614 0.8993 0.037 Uiso 1 1 calc R . . . .
C26B C 0.1516(3) 0.7913(3) 0.8293(3) 0.0274(11) Uani 1 1 d . . . . .
H26B H 0.2077 0.7857 0.8675 0.033 Uiso 1 1 calc R . . . .
C31B C 0.2899(3) 0.6320(3) 0.8043(2) 0.0210(10) Uani 1 1 d . . . . .
C32B C 0.2560(3) 0.5687(3) 0.8515(2) 0.0252(10) Uani 1 1 d . . . . .
H32B H 0.1949 0.5728 0.8444 0.030 Uiso 1 1 calc R . . . .
C33B C 0.3080(3) 0.5009(3) 0.9079(3) 0.0277(11) Uani 1 1 d . . . . .
H33B H 0.2823 0.4613 0.9392 0.033 Uiso 1 1 calc R . . . .
C34B C 0.3969(3) 0.4904(3) 0.9190(3) 0.0294(11) Uani 1 1 d . . . . .
H34B H 0.4325 0.4431 0.9572 0.035 Uiso 1 1 calc R . . . .
C35B C 0.4332(3) 0.5503(3) 0.8732(3) 0.0281(11) Uani 1 1 d . . . . .
H35B H 0.4943 0.5443 0.8802 0.034 Uiso 1 1 calc R . . . .
C36B C 0.3804(3) 0.6192(3) 0.8169(2) 0.0242(10) Uani 1 1 d . . . . .
H36B H 0.4066 0.6589 0.7861 0.029 Uiso 1 1 calc R . . . .
C41B C 0.1982(3) 0.6240(3) 0.6609(2) 0.0232(10) Uani 1 1 d . . . . .
C42B C 0.1206(3) 0.5610(3) 0.6387(3) 0.0290(11) Uani 1 1 d . . . . .
H42B H 0.0803 0.5694 0.6660 0.035 Uiso 1 1 calc R . . . .
C43B C 0.1008(3) 0.4872(3) 0.5787(3) 0.0353(12) Uani 1 1 d . . . . .
H43B H 0.0478 0.4465 0.5659 0.042 Uiso 1 1 calc R . . . .
C44B C 0.1572(3) 0.4725(4) 0.5374(3) 0.0386(13) Uani 1 1 d . . . . .
H44B H 0.1428 0.4239 0.4953 0.046 Uiso 1 1 calc R . . . .
C45B C 0.2351(3) 0.5300(4) 0.5586(3) 0.0388(13) Uani 1 1 d . . . . .
H45B H 0.2756 0.5193 0.5316 0.047 Uiso 1 1 calc R . . . .
C46B C 0.2551(3) 0.6032(3) 0.6186(3) 0.0309(11) Uani 1 1 d . . . . .
H46B H 0.3095 0.6411 0.6319 0.037 Uiso 1 1 calc R . . . .
B1B B 0.2272(3) 0.7058(4) 0.7347(3) 0.0206(11) Uani 1 1 d . . . . .
C1 C -0.5149(12) 0.5843(12) 0.5287(11) 0.056(6) Uani 0.3 1 d . . P A 2
H1B H -0.5453 0.5818 0.4734 0.084 Uiso 0.3 1 calc GR . P A 2
H1D H -0.5437 0.5345 0.5543 0.084 Uiso 0.3 1 calc GR . P A 2
H1E H -0.4534 0.5627 0.5398 0.084 Uiso 0.3 1 calc GR . P A 2
O2 O -0.4577(12) 0.7215(17) 0.6223(14) 0.111(7) Uani 0.3 1 d . . P A 2

loop_
_atom_site_aniso_label
_atom_site_aniso_U_11
_atom_site_aniso_U_22
_atom_site_aniso_U_33
_atom_site_aniso_U_23
_atom_site_aniso_U_13
_atom_site_aniso_U_12
Ni1 0.0239(3) 0.0219(3) 0.0207(3) 0.0031(3) 0.0104(3) 0.0030(3)
Cl1 0.0400(6) 0.0380(7) 0.0218(7) 0.0061(5) 0.0142(5) 0.0078(6)
N1A 0.028(2) 0.0201(19) 0.019(2) 0.0038(16) 0.0075(18) 0.0013(16)
N1B 0.0172(17) 0.0243(19) 0.019(2) 0.0005(16) 0.0081(16) -0.0026(16)
N1C 0.029(2) 0.0211(19) 0.023(2) 0.0004(16) 0.0144(18) -0.0010(16)
N2A 0.0209(19) 0.0215(19) 0.029(2) 0.0012(17) 0.0093(18) 0.0003(16)
N2B 0.0246(19) 0.0204(19) 0.021(2) 0.0029(16) 0.0094(17) 0.0015(16)
N2C 0.028(2) 0.032(2) 0.030(2) 0.0079(18) 0.0134(19) 0.0065(18)
C0AA 0.027(2) 0.020(2) 0.025(3) 0.001(2) 0.010(2) 0.003(2)
C1A 0.018(2) 0.034(3) 0.042(3) 0.000(2) 0.011(2) 0.003(2)
C1B 0.0129(19) 0.020(2) 0.021(3) 0.000(2) 0.0046(18) -0.0035(19)
C1C 0.028(3) 0.048(3) 0.045(4) 0.009(3) 0.017(3) 0.015(2)
C2 0.032(2) 0.026(2) 0.032(3) 0.011(2) 0.016(2) 0.009(2)
C2A 0.024(2) 0.040(3) 0.043(4) 0.000(3) 0.005(2) 0.004(2)
C2B 0.026(2) 0.040(3) 0.020(3) 0.006(2) 0.010(2) -0.007(2)
C2C 0.028(3) 0.054(3) 0.043(4) 0.006(3) 0.020(3) 0.009(2)
C3A 0.035(3) 0.036(3) 0.024(3) 0.001(2) 0.004(2) -0.001(2)
C3B 0.033(3) 0.034(3) 0.024(3) -0.003(2) 0.015(2) -0.006(2)
C3C 0.034(3) 0.034(3) 0.033(3) -0.001(2) 0.019(2) -0.003(2)
O1AC 0.059(4) 0.178(8) 0.058(5) 0.004(5) 0.029(4) 0.021(4)
C1AC 0.066(4) 0.104(5) 0.073(5) 0.042(4) 0.034(3) 0.017(4)
C2AC 0.050(3) 0.088(5) 0.059(4) 0.016(4) 0.021(3) -0.003(3)
C3AC 0.049(5) 0.101(8) 0.055(5) -0.002(5) 0.016(4) 0.008(6)
C11B 0.020(2) 0.025(2) 0.034(3) 0.004(2) 0.014(2) 0.004(2)
C12B 0.024(2) 0.028(2) 0.031(3) 0.005(2) 0.012(2) 0.006(2)
C13B 0.040(3) 0.035(3) 0.058(4) 0.024(3) 0.034(3) 0.009(3)
C14B 0.027(3) 0.022(3) 0.082(5) 0.019(3) 0.028(3) 0.007(2)
C15B 0.027(3) 0.028(3) 0.063(4) 0.005(3) 0.011(3) -0.008(2)
C16B 0.026(2) 0.025(2) 0.037(3) 0.002(2) 0.013(2) 0.001(2)
C21B 0.021(2) 0.016(2) 0.027(3) 0.0094(19) 0.010(2) -0.0020(19)
C22B 0.026(2) 0.019(2) 0.028(3) 0.0038(19) 0.009(2) -0.0016(19)
C23B 0.017(2) 0.026(2) 0.043(3) 0.002(2) 0.008(2) -0.004(2)
C24B 0.031(3) 0.026(3) 0.048(4) 0.004(2) 0.021(3) 0.002(2)
C25B 0.037(3) 0.032(3) 0.030(3) -0.004(2) 0.017(2) -0.003(2)
C26B 0.025(2) 0.028(2) 0.030(3) -0.004(2) 0.009(2) -0.003(2)
C31B 0.023(2) 0.020(2) 0.021(3) -0.0081(19) 0.008(2) -0.0043(19)
C32B 0.024(2) 0.025(2) 0.028(3) 0.000(2) 0.011(2) -0.001(2)
C33B 0.044(3) 0.021(2) 0.021(3) -0.001(2) 0.014(2) -0.006(2)
C34B 0.034(3) 0.024(2) 0.022(3) 0.004(2) -0.001(2) 0.007(2)
C35B 0.021(2) 0.028(3) 0.031(3) -0.004(2) 0.003(2) -0.001(2)
C36B 0.025(2) 0.023(2) 0.027(3) -0.001(2) 0.011(2) -0.006(2)
C41B 0.021(2) 0.022(2) 0.026(3) 0.004(2) 0.008(2) 0.003(2)
C42B 0.031(3) 0.024(2) 0.032(3) 0.002(2) 0.010(2) 0.000(2)
C43B 0.042(3) 0.026(3) 0.033(3) 0.005(2) 0.006(3) -0.005(2)
C44B 0.061(3) 0.025(3) 0.026(3) 0.002(2) 0.008(3) 0.001(3)
C45B 0.056(3) 0.034(3) 0.037(3) 0.007(3) 0.030(3) 0.010(3)
C46B 0.036(3) 0.032(3) 0.028(3) 0.000(2) 0.015(2) 0.000(2)
B1B 0.019(2) 0.021(3) 0.020(3) -0.001(2) 0.005(2) -0.001(2)
C1 0.075(13) 0.035(10) 0.083(15) 0.043(10) 0.060(13) 0.039(10)
O2 0.073(13) 0.109(15) 0.13(2) 0.016(15) -0.003(13) 0.013(12)

loop_
_atom_type_symbol
_atom_type_description
_atom_type_scat_dispersion_real
_atom_type_scat_dispersion_imag
_atom_type_scat_source
C C 0.0033 0.0016 'International Tables Vol C Tables 4.2.6.8 and 6.1.1.4'
H H 0.0000 0.0000 'International Tables Vol C Tables 4.2.6.8 and 6.1.1.4'
B B 0.0013 0.0007 'International Tables Vol C Tables 4.2.6.8 and 6.1.1.4'
Cl Cl 0.1484 0.1585 'International Tables Vol C Tables 4.2.6.8 and 6.1.1.4'
N N 0.0061 0.0033 'International Tables Vol C Tables 4.2.6.8 and 6.1.1.4'
Ni Ni 0.3393 1.1124 'International Tables Vol C Tables 4.2.6.8 and 6.1.1.4'
O O 0.0106 0.0060 'International Tables Vol C Tables 4.2.6.8 and 6.1.1.4'

loop_
_geom_angle_atom_site_label_1
_geom_angle_atom_site_label_2
_geom_angle_atom_site_label_3
_geom_angle
_geom_angle_site_symmetry_1
_geom_angle_site_symmetry_3
N1A Ni1 Cl1 90.93(11) . .
N1A Ni1 N1C 177.07(15) . .
N1C Ni1 Cl1 91.48(11) . .
C1B Ni1 Cl1 176.03(13) . .
C1B Ni1 N1A 88.11(16) . .
C1B Ni1 N1C 89.59(16) . .
N2A N1A Ni1 125.2(3) . .
C3A N1A Ni1 129.3(3) . .
C3A N1A N2A 105.0(3) . .
C1B N1B C0AA 120.9(3) . .
C1B N1B C3B 111.2(3) . .
C3B N1B C0AA 127.8(4) . .
N2C N1C Ni1 124.3(3) . .
C3C N1C Ni1 129.4(3) . .
C3C N1C N2C 105.7(3) . .
N1A N2A C0AA 120.3(3) . .
C1A N2A N1A 110.9(4) . .
C1A N2A C0AA 128.6(4) . .
C1B N2B C2 120.4(3) . .
C1B N2B C2B 111.1(3) . .
C2B N2B C2 128.4(4) . .
N1C N2C C2 121.2(3) . .
C1C N2C N1C 110.6(4) . .
C1C N2C C2 127.7(4) . .
N1B C0AA H0AA 110.0 . .
N1B C0AA H0AB 110.0 . .
N2A C0AA N1B 108.5(3) . .
N2A C0AA H0AA 110.0 . .
N2A C0AA H0AB 110.0 . .
H0AA C0AA H0AB 108.4 . .
N2A C1A H1A 125.9 . .
N2A C1A C2A 108.3(4) . .
C2A C1A H1A 125.9 . .
N1B C1B Ni1 127.4(3) . .
N1B C1B N2B 104.9(3) . .
N2B C1B Ni1 127.6(3) . .
N2C C1C H1C 126.2 . .
N2C C1C C2C 107.5(4) . .
C2C C1C H1C 126.2 . .
N2B C2 H2A 110.2 . .
N2B C2 H2B 110.2 . .
N2C C2 N2B 107.8(3) . .
N2C C2 H2A 110.2 . .
N2C C2 H2B 110.2 . .
H2A C2 H2B 108.5 . .
C1A C2A H2AA 127.5 . .
C1A C2A C3A 105.0(4) . .
C3A C2A H2AA 127.5 . .
N2B C2B H2BA 127.2 . .
C3B C2B N2B 105.6(4) . .
C3B C2B H2BA 127.2 . .
C1C C2C H2C 126.9 . .
C1C C2C C3C 106.1(4) . .
C3C C2C H2C 126.9 . .
N1A C3A C2A 110.8(4) . .
N1A C3A H3A 124.6 . .
C2A C3A H3A 124.6 . .
N1B C3B H3B 126.4 . .
C2B C3B N1B 107.2(4) . .
C2B C3B H3B 126.4 . .
N1C C3C C2C 110.0(4) . .
N1C C3C H3C 125.0 . .
C2C C3C H3C 125.0 . .
H1AA C1AC H1AB 109.5 . .
H1AA C1AC H1AC 109.5 . .
H1AB C1AC H1AC 109.5 . .
C2AC C1AC H1AA 109.5 . .
C2AC C1AC H1AB 109.5 . .
C2AC C1AC H1AC 109.5 . .
O1AC C2AC C1AC 124.2(7) . .
O1AC C2AC C3AC 118.3(8) . .
C1AC C2AC C3AC 111.1(6) . .
C1AC C2AC C1 100.6(9) . .
O2 C2AC C1AC 147.3(13) . .
O2 C2AC C1 109.4(13) . .
C2AC C3AC H3AA 109.5 . .
C2AC C3AC H3AB 109.5 . .
C2AC C3AC H3AC 109.5 . .
H3AA C3AC H3AB 109.5 . .
H3AA C3AC H3AC 109.5 . .
H3AB C3AC H3AC 109.5 . .
C12B C11B B1B 124.3(4) . .
C16B C11B C12B 115.4(4) . .
C16B C11B B1B 120.0(4) . .
C11B C12B H12B 119.0 . .
C13B C12B C11B 122.1(5) . .
C13B C12B H12B 119.0 . .
C12B C13B H13B 119.8 . .
C14B C13B C12B 120.4(5) . .
C14B C13B H13B 119.8 . .
C13B C14B H14B 120.5 . .
C13B C14B C15B 118.9(4) . .
C15B C14B H14B 120.5 . .
C14B C15B H15B 119.9 . .
C14B C15B C16B 120.2(5) . .
C16B C15B H15B 119.9 . .
C11B C16B H16B 118.5 . .
C15B C16B C11B 123.0(4) . .
C15B C16B H16B 118.5 . .
C22B C21B C26B 114.9(4) . .
C22B C21B B1B 124.8(4) . .
C26B C21B B1B 120.1(4) . .
C21B C22B H22B 118.1 . .
C21B C22B C23B 123.8(4) . .
C23B C22B H22B 118.1 . .
C22B C23B H23B 120.2 . .
C24B C23B C22B 119.5(4) . .
C24B C23B H23B 120.2 . .
C23B C24B H24B 120.5 . .
C25B C24B C23B 119.1(4) . .
C25B C24B H24B 120.5 . .
C24B C25B H25B 119.9 . .
C24B C25B C26B 120.2(4) . .
C26B C25B H25B 119.9 . .
C21B C26B H26B 118.8 . .
C25B C26B C21B 122.3(4) . .
C25B C26B H26B 118.8 . .
C32B C31B B1B 122.4(3) . .
C36B C31B C32B 115.1(4) . .
C36B C31B B1B 122.2(4) . .
C31B C32B H32B 118.6 . .
C33B C32B C31B 122.8(4) . .
C33B C32B H32B 118.6 . .
C32B C33B H33B 119.7 . .
C34B C33B C32B 120.6(4) . .
C34B C33B H33B 119.7 . .
C33B C34B H34B 120.6 . .
C33B C34B C35B 118.7(4) . .
C35B C34B H34B 120.6 . .
C34B C35B H35B 119.9 . .
C34B C35B C36B 120.2(4) . .
C36B C35B H35B 119.9 . .
C31B C36B H36B 118.8 . .
C35B C36B C31B 122.5(4) . .
C35B C36B H36B 118.8 . .
C42B C41B B1B 124.3(4) . .
C46B C41B C42B 114.4(4) . .
C46B C41B B1B 121.0(4) . .
C41B C42B H42B 118.6 . .
C43B C42B C41B 122.8(4) . .
C43B C42B H42B 118.6 . .
C42B C43B H43B 119.7 . .
C44B C43B C42B 120.6(4) . .
C44B C43B H43B 119.7 . .
C43B C44B H44B 120.7 . .
C43B C44B C45B 118.6(4) . .
C45B C44B H44B 120.7 . .
C44B C45B H45B 119.6 . .
C44B C45B C46B 120.8(4) . .
C46B C45B H45B 119.6 . .
C41B C46B H46B 118.6 . .
C45B C46B C41B 122.8(4) . .
C45B C46B H46B 118.6 . .
C11B B1B C21B 104.6(3) . .
C31B B1B C11B 111.9(3) . .
C31B B1B C21B 111.4(3) . .
C31B B1B C41B 104.4(3) . .
C41B B1B C11B 112.4(3) . .
C41B B1B C21B 112.3(3) . .
C2AC C1 H1B 109.5 . .
C2AC C1 H1D 109.5 . .
C2AC C1 H1E 109.5 . .
H1B C1 H1D 109.5 . .
H1B C1 H1E 109.5 . .
H1D C1 H1E 109.5 . .

loop_
_geom_bond_atom_site_label_1
_geom_bond_atom_site_label_2
_geom_bond_distance
_geom_bond_site_symmetry_2
Ni1 Cl1 2.2001(12) .
Ni1 N1A 1.887(3) .
Ni1 N1C 1.907(3) .
Ni1 C1B 1.848(4) .
N1A N2A 1.368(4) .
N1A C3A 1.338(5) .
N1B C0AA 1.454(5) .
N1B C1B 1.337(5) .
N1B C3B 1.377(5) .
N1C N2C 1.362(5) .
N1C C3C 1.342(5) .
N2A C0AA 1.450(5) .
N2A C1A 1.329(5) .
N2B C1B 1.348(5) .
N2B C2 1.457(5) .
N2B C2B 1.391(5) .
N2C C1C 1.348(5) .
N2C C2 1.452(5) .
C0AA H0AA 0.9900 .
C0AA H0AB 0.9900 .
C1A H1A 0.9500 .
C1A C2A 1.367(6) .
C1C H1C 0.9500 .
C1C C2C 1.361(6) .
C2 H2A 0.9900 .
C2 H2B 0.9900 .
C2A H2AA 0.9500 .
C2A C3A 1.391(6) .
C2B H2BA 0.9500 .
C2B C3B 1.347(6) .
C2C H2C 0.9500 .
C2C C3C 1.389(6) .
C3A H3A 0.9500 .
C3B H3B 0.9500 .
C3C H3C 0.9500 .
O1AC C2AC 1.190(7) .
C1AC H1AA 0.9800 .
C1AC H1AB 0.9800 .
C1AC H1AC 0.9800 .
C1AC C2AC 1.439(8) .
C2AC C3AC 1.493(11) .
C2AC C1 1.644(17) .
C2AC O2 1.26(2) .
C3AC H3AA 0.9800 .
C3AC H3AB 0.9800 .
C3AC H3AC 0.9800 .
C11B C12B 1.398(6) .
C11B C16B 1.397(6) .
C11B B1B 1.651(6) .
C12B H12B 0.9500 .
C12B C13B 1.398(6) .
C13B H13B 0.9500 .
C13B C14B 1.376(7) .
C14B H14B 0.9500 .
C14B C15B 1.379(7) .
C15B H15B 0.9500 .
C15B C16B 1.384(6) .
C16B H16B 0.9500 .
C21B C22B 1.389(6) .
C21B C26B 1.407(6) .
C21B B1B 1.656(6) .
C22B H22B 0.9500 .
C22B C23B 1.394(5) .
C23B H23B 0.9500 .
C23B C24B 1.384(6) .
C24B H24B 0.9500 .
C24B C25B 1.383(6) .
C25B H25B 0.9500 .
C25B C26B 1.401(5) .
C26B H26B 0.9500 .
C31B C32B 1.409(5) .
C31B C36B 1.406(5) .
C31B B1B 1.629(6) .
C32B H32B 0.9500 .
C32B C33B 1.383(6) .
C33B H33B 0.9500 .
C33B C34B 1.383(6) .
C34B H34B 0.9500 .
C34B C35B 1.391(6) .
C35B H35B 0.9500 .
C35B C36B 1.395(6) .
C36B H36B 0.9500 .
C41B C42B 1.411(5) .
C41B C46B 1.410(5) .
C41B B1B 1.639(6) .
C42B H42B 0.9500 .
C42B C43B 1.391(6) .
C43B H43B 0.9500 .
C43B C44B 1.376(6) .
C44B H44B 0.9500 .
C44B C45B 1.380(6) .
C45B H45B 0.9500 .
C45B C46B 1.386(6) .
C46B H46B 0.9500 .
C1 H1B 0.9800 .
C1 H1D 0.9800 .
C1 H1E 0.9800 .

loop_
_geom_torsion_atom_site_label_1
_geom_torsion_atom_site_label_2
_geom_torsion_atom_site_label_3
_geom_torsion_atom_site_label_4
_geom_torsion
_geom_torsion_site_symmetry_1
_geom_torsion_site_symmetry_2
_geom_torsion_site_symmetry_3
_geom_torsion_site_symmetry_4
Ni1 N1A N2A C0AA -11.2(5) . . . .
Ni1 N1A N2A C1A 172.8(3) . . . .
Ni1 N1A C3A C2A -172.5(3) . . . .
Ni1 N1C N2C C1C 172.9(3) . . . .
Ni1 N1C N2C C2 -14.4(5) . . . .
Ni1 N1C C3C C2C -172.3(3) . . . .
Cl1 Ni1 N1A N2A 149.3(3) . . . .
Cl1 Ni1 N1A C3A -40.5(4) . . . .
N1A Ni1 C1B N1B 33.0(3) . . . .
N1A Ni1 C1B N2B -151.7(3) . . . .
N1A N2A C0AA N1B 52.4(4) . . . .
N1A N2A C1A C2A -0.2(5) . . . .
N1C Ni1 C1B N1B -148.8(3) . . . .
N1C Ni1 C1B N2B 26.5(3) . . . .
N1C N2C C1C C2C -1.0(5) . . . .
N1C N2C C2 N2B 54.7(5) . . . .
N2A N1A C3A C2A -0.8(5) . . . .
N2A C1A C2A C3A -0.3(5) . . . .
N2B C2B C3B N1B -0.1(4) . . . .
N2C N1C C3C C2C -1.6(5) . . . .
N2C C1C C2C C3C 0.0(6) . . . .
C0AA N1B C1B Ni1 -0.2(5) . . . .
C0AA N1B C1B N2B -176.3(3) . . . .
C0AA N1B C3B C2B 175.7(4) . . . .
C0AA N2A C1A C2A -175.8(4) . . . .
C1A N2A C0AA N1B -132.4(4) . . . .
C1A C2A C3A N1A 0.7(5) . . . .
C1B Ni1 N1A N2A -26.8(3) . . . .
C1B Ni1 N1A C3A 143.4(4) . . . .
C1B N1B C0AA N2A -47.1(5) . . . .
C1B N1B C3B C2B 0.6(4) . . . .
C1B N2B C2 N2C -51.2(5) . . . .
C1B N2B C2B C3B -0.4(4) . . . .
C1C N2C C2 N2B -134.1(4) . . . .
C1C C2C C3C N1C 1.1(6) . . . .
C2 N2B C1B Ni1 7.5(5) . . . .
C2 N2B C1B N1B -176.4(3) . . . .
C2 N2B C2B C3B 176.5(4) . . . .
C2 N2C C1C C2C -173.0(4) . . . .
C2B N2B C1B Ni1 -175.3(3) . . . .
C2B N2B C1B N1B 0.8(4) . . . .
C2B N2B C2 N2C 132.1(4) . . . .
C3A N1A N2A C0AA 176.7(3) . . . .
C3A N1A N2A C1A 0.7(5) . . . .
C3B N1B C0AA N2A 138.2(4) . . . .
C3B N1B C1B Ni1 175.3(3) . . . .
C3B N1B C1B N2B -0.9(4) . . . .
C3C N1C N2C C1C 1.6(5) . . . .
C3C N1C N2C C2 174.3(4) . . . .
C11B C12B C13B C14B 0.0(6) . . . .
C12B C11B C16B C15B -0.7(6) . . . .
C12B C11B B1B C21B -98.4(4) . . . .
C12B C11B B1B C31B 140.9(4) . . . .
C12B C11B B1B C41B 23.8(5) . . . .
C12B C13B C14B C15B -0.9(7) . . . .
C13B C14B C15B C16B 1.0(7) . . . .
C14B C15B C16B C11B -0.2(7) . . . .
C16B C11B C12B C13B 0.8(6) . . . .
C16B C11B B1B C21B 75.5(4) . . . .
C16B C11B B1B C31B -45.2(5) . . . .
C16B C11B B1B C41B -162.4(4) . . . .
C21B C22B C23B C24B 2.4(6) . . . .
C22B C21B C26B C25B 1.7(6) . . . .
C22B C21B B1B C11B 94.5(4) . . . .
C22B C21B B1B C31B -144.5(4) . . . .
C22B C21B B1B C41B -27.7(5) . . . .
C22B C23B C24B C25B 0.2(6) . . . .
C23B C24B C25B C26B -1.6(6) . . . .
C24B C25B C26B C21B 0.6(6) . . . .
C26B C21B C22B C23B -3.2(6) . . . .
C26B C21B B1B C11B -80.9(4) . . . .
C26B C21B B1B C31B 40.1(5) . . . .
C26B C21B B1B C41B 156.8(4) . . . .
C31B C32B C33B C34B -1.6(6) . . . .
C32B C31B C36B C35B -1.1(6) . . . .
C32B C31B B1B C11B 149.3(4) . . . .
C32B C31B B1B C21B 32.7(5) . . . .
C32B C31B B1B C41B -88.8(4) . . . .
C32B C33B C34B C35B 0.9(6) . . . .
C33B C34B C35B C36B -0.3(6) . . . .
C34B C35B C36B C31B 0.5(6) . . . .
C36B C31B C32B C33B 1.7(6) . . . .
C36B C31B B1B C11B -36.6(5) . . . .
C36B C31B B1B C21B -153.2(4) . . . .
C36B C31B B1B C41B 85.3(4) . . . .
C41B C42B C43B C44B -0.1(7) . . . .
C42B C41B C46B C45B 2.2(6) . . . .
C42B C41B B1B C11B -145.6(4) . . . .
C42B C41B B1B C21B -27.9(6) . . . .
C42B C41B B1B C31B 92.9(4) . . . .
C42B C43B C44B C45B 2.1(7) . . . .
C43B C44B C45B C46B -1.8(7) . . . .
C44B C45B C46B C41B -0.4(7) . . . .
C46B C41B C42B C43B -2.0(6) . . . .
C46B C41B B1B C11B 41.0(5) . . . .
C46B C41B B1B C21B 158.6(4) . . . .
C46B C41B B1B C31B -80.5(5) . . . .
B1B C11B C12B C13B 174.9(4) . . . .
B1B C11B C16B C15B -175.1(4) . . . .
B1B C21B C22B C23B -178.9(4) . . . .
B1B C21B C26B C25B 177.6(4) . . . .
B1B C31B C32B C33B 176.1(4) . . . .
B1B C31B C36B C35B -175.6(4) . . . .
B1B C41B C42B C43B -175.8(4) . . . .
B1B C41B C46B C45B 176.3(4) . . . .
